data_7102547
loop_
_publ_author_name
'Armstrong, Alan'
'Cumming, Graham R'
'Pike, Kurt'

_publ_section_title
;
 Aminative rearrangement of 2-alkoxy-3,4-dihydro-2H-pyrans: a novel
 stereocontrolled route to substituted pyrrolidines.
;
_journal_issue 7
_journal_name_full 'Chemical communications (Cambridge, England)'
_journal_page_first 812
_journal_page_last 813
_journal_paper_doi 10.1039/b316554j
_journal_year 2004
_chemical_formula_sum 'C16 H23 N O3 S'
_chemical_formula_weight 309.41
_chemical_name_systematic
;
?
;
_space_group_IT_number 61
_symmetry_cell_setting orthorhombic
_symmetry_space_group_name_Hall '-P 2ac 2ab'
_symmetry_space_group_name_H-M 'P b c a'
_atom_sites_solution_hydrogens geom
_atom_sites_solution_primary direct
_atom_sites_solution_secondary difmap
_audit_creation_method SHELXL-97
_cell_angle_alpha 90.00
_cell_angle_beta 90.00
_cell_angle_gamma 90.00
_cell_formula_units_Z 8
_cell_length_a 7.224(3)
_cell_length_b 14.064(6)
_cell_length_c 32.806(11)
_cell_measurement_reflns_used 26
_cell_measurement_temperature 293(2)
_cell_measurement_theta_max 24.94
_cell_measurement_theta_min 11.13
_cell_volume 3333(2)
_computing_cell_refinement 'Bruker XSCANS'
_computing_data_collection 'Bruker XSCANS'
_computing_data_reduction 'Bruker SHELXTL'
_computing_molecular_graphics 'Bruker SHELXTL'
_computing_publication_material 'Bruker SHELXTL'
_computing_structure_refinement 'SHELXL-97 (Sheldrick, 1997)'
_computing_structure_solution 'SHELXS-97 (Sheldrick, 1990)'
_diffrn_ambient_temperature 293(2)
_diffrn_measured_fraction_theta_full 0.995
_diffrn_measured_fraction_theta_max 0.995
_diffrn_measurement_device_type 'Bruker P4'
_diffrn_measurement_method '\w scans'
_diffrn_radiation_monochromator graphite
_diffrn_radiation_source 'fine-focus sealed tube'
_diffrn_radiation_type CuK\a
_diffrn_radiation_wavelength 1.54178
_diffrn_reflns_av_R_equivalents 0.0000
_diffrn_reflns_av_sigmaI/netI 0.0359
_diffrn_reflns_limit_h_max 0
_diffrn_reflns_limit_h_min -8
_diffrn_reflns_limit_k_max 0
_diffrn_reflns_limit_k_min -15
_diffrn_reflns_limit_l_max 0
_diffrn_reflns_limit_l_min -36
_diffrn_reflns_number 2456
_diffrn_reflns_theta_full 60.00
_diffrn_reflns_theta_max 60.00
_diffrn_reflns_theta_min 2.69
_diffrn_standards_interval_count 97
_diffrn_standards_number 3
_exptl_absorpt_coefficient_mu 1.802
_exptl_absorpt_correction_T_max 0.8224
_exptl_absorpt_correction_T_min 0.4575
_exptl_absorpt_correction_type empirical
_exptl_crystal_colour Colourless
_exptl_crystal_density_diffrn 1.233
_exptl_crystal_density_method 'not measured'
_exptl_crystal_description platy_needles
_exptl_crystal_F_000 1328
_exptl_crystal_size_max 0.53
_exptl_crystal_size_mid 0.47
_exptl_crystal_size_min 0.15
_refine_diff_density_max 0.399
_refine_diff_density_min -0.240
_refine_diff_density_rms 0.066
_refine_ls_extinction_method none
_refine_ls_goodness_of_fit_ref 1.346
_refine_ls_hydrogen_treatment mixed
_refine_ls_matrix_type full
_refine_ls_number_parameters 241
_refine_ls_number_reflns 2456
_refine_ls_number_restraints 278
_refine_ls_restrained_S_all 1.276
_refine_ls_R_factor_all 0.0937
_refine_ls_R_factor_gt 0.0720
_refine_ls_shift/su_max 0.000
_refine_ls_shift/su_mean 0.000
_refine_ls_structure_factor_coef Fsqd
_refine_ls_weighting_details 'calc w=1/[\s^2^(Fo^2^)+(0.0500P)^2^+2.4836P] where P=(Fo^2^+2Fc^2^)/3'
_refine_ls_weighting_scheme calc
_refine_ls_wR_factor_gt 0.1668
_refine_ls_wR_factor_ref 0.1755
_reflns_number_gt 1893
_reflns_number_total 2456
_reflns_threshold_expression >2sigma(I)
_cod_data_source_file b316554j.txt
_cod_data_source_block AA0304b
_cod_depositor_comments
;
The following automatic conversions were performed:
'_symmetry_cell_setting' value 'Orthorhombic' changed to 'orthorhombic'
according to '/home/saulius/struct/CIF-dictionaries/cif_core.dic'
dictionary named 'cif_core.dic' version 2.4.1 from
2010-06-29.

'_exptl_absorpt_correction_type' value 'Empirical' changed to
'empirical' according to
'/home/saulius/struct/CIF-dictionaries/cif_core.dic' dictionary named
'cif_core.dic' version 2.4.1 from 2010-06-29.

Automatic conversion script
Id: cif_fix_enum 1527 2010-12-29 10:47:43Z saulius 
;
_cod_original_sg_symbol_H-M Pbca
_cod_database_code 7102547

loop_
_symmetry_equiv_pos_as_xyz
'x, y, z'
'-x+1/2, -y, z+1/2'
'-x, y+1/2, -z+1/2'
'x+1/2, -y+1/2, -z'
'-x, -y, -z'
'x-1/2, y, -z-1/2'
'x, -y-1/2, z-1/2'
'-x-1/2, y-1/2, z'

loop_
_atom_site_label
_atom_site_type_symbol
_atom_site_fract_x
_atom_site_fract_y
_atom_site_fract_z
_atom_site_U_iso_or_equiv
_atom_site_adp_type
_atom_site_occupancy
_atom_site_symmetry_multiplicity
_atom_site_calc_flag
_atom_site_refinement_flags
_atom_site_disorder_assembly
_atom_site_disorder_group
N1 N 0.4633(4) -0.2619(3) 0.12764(9) 0.0534(8) Uani 1 1 d . . .
C2 C 0.4110(6) -0.3448(3) 0.15266(12) 0.0554(10) Uani 1 1 d . A 1
H2A H 0.3199 -0.3834 0.1379 0.066 Uiso 1 1 calc R A 1
C3 C 0.5970(7) -0.4008(3) 0.15623(13) 0.0614(11) Uani 1 1 d . A 1
H3A H 0.6054 -0.4410 0.1319 0.074 Uiso 1 1 calc R A 1
C4 C 0.7423(7) -0.3232(4) 0.15123(15) 0.0734(13) Uani 1 1 d . A 1
H4A H 0.7598 -0.2887 0.1765 0.088 Uiso 1 1 calc R A 1
H4B H 0.8599 -0.3500 0.1428 0.088 Uiso 1 1 calc R A 1
C5 C 0.6655(6) -0.2591(4) 0.11877(14) 0.0660(12) Uani 1 1 d . A 1
H5A H 0.7143 -0.1951 0.1212 0.079 Uiso 1 1 calc R A 1
H5B H 0.6921 -0.2834 0.0917 0.079 Uiso 1 1 calc R A 1
S6 S 0.3168(2) -0.21916(14) 0.09499(4) 0.0494(4) Uani 0.883(3) 1 d PDU A 1
O7 O 0.1387(5) -0.2235(4) 0.11381(12) 0.0633(11) Uani 0.883(3) 1 d PDU A 1
O8 O 0.3910(6) -0.1303(2) 0.08121(10) 0.0724(11) Uani 0.883(3) 1 d PDU A 1
C9 C 0.3131(4) -0.29635(17) 0.05267(6) 0.0418(9) Uani 0.883(3) 1 d PGDU A 1
C10 C 0.4099(4) -0.27342(18) 0.01739(8) 0.0547(12) Uani 0.883(3) 1 d PGDU A 1
H10A H 0.4761 -0.2168 0.0159 0.066 Uiso 0.883(3) 1 calc PR A 1
C11 C 0.4075(4) -0.3351(2) -0.01573(6) 0.0607(12) Uani 0.883(3) 1 d PGDU A 1
H11A H 0.4722 -0.3197 -0.0393 0.073 Uiso 0.883(3) 1 calc PR A 1
C12 C 0.3084(4) -0.41963(19) -0.01356(7) 0.0543(11) Uani 0.883(3) 1 d PGDU A 1
C13 C 0.2117(4) -0.44257(17) 0.02172(8) 0.0540(11) Uani 0.883(3) 1 d PGDU A 1
H13A H 0.1454 -0.4992 0.0232 0.065 Uiso 0.883(3) 1 calc PR A 1
C14 C 0.2140(4) -0.38093(19) 0.05484(6) 0.0503(11) Uani 0.883(3) 1 d PGDU A 1
H14A H 0.1493 -0.3963 0.0784 0.060 Uiso 0.883(3) 1 calc PR A 1
C15 C 0.3037(10) -0.4864(5) -0.04982(17) 0.0814(19) Uani 0.883(3) 1 d PD A 1
H15A H 0.1951 -0.4738 -0.0658 0.122 Uiso 0.883(3) 1 calc PR A 1
H15B H 0.3008 -0.5510 -0.0404 0.122 Uiso 0.883(3) 1 calc PR A 1
H15C H 0.4121 -0.4767 -0.0662 0.122 Uiso 0.883(3) 1 calc PR A 1
S6' S 0.3252(18) -0.3197(10) 0.0938(4) 0.035(4) Uiso 0.061(3) 1 d PDU A 2
O7' O 0.396(6) -0.4077(18) 0.0802(11) 0.060(11) Uiso 0.061(3) 1 d PDU A 2
O8' O 0.154(4) -0.311(3) 0.1151(10) 0.045(9) Uiso 0.061(3) 1 d PDU A 2
C9' C 0.317(5) -0.2408(17) 0.0518(7) 0.020(9) Uiso 0.061(3) 1 d PGDU A 2
C10' C 0.226(5) -0.1539(19) 0.0552(7) 0.042(9) Uiso 0.061(3) 1 d PGDU A 2
H10B H 0.1674 -0.1378 0.0795 0.050 Uiso 0.061(3) 1 calc PR A 2
C11' C 0.224(5) -0.0912(17) 0.0225(8) 0.049(10) Uiso 0.061(3) 1 d PGDU A 2
H11B H 0.1636 -0.0331 0.0248 0.058 Uiso 0.061(3) 1 calc PR A 2
C12' C 0.312(5) -0.1152(19) -0.0137(7) 0.036(10) Uiso 0.061(3) 1 d PGDU A 2
C13' C 0.403(5) -0.202(2) -0.0172(6) 0.042(9) Uiso 0.061(3) 1 d PGDU A 2
H13B H 0.4620 -0.2182 -0.0414 0.051 Uiso 0.061(3) 1 calc PR A 2
C14' C 0.405(5) -0.2648(18) 0.0155(8) 0.055(9) Uiso 0.061(3) 1 d PGDU A 2
H14B H 0.4658 -0.3229 0.0132 0.065 Uiso 0.061(3) 1 calc PR A 2
C15' C 0.311(9) -0.049(3) -0.0504(11) 0.048(14) Uiso 0.061(3) 1 d PDU A 2
H15D H 0.3283 -0.0861 -0.0748 0.072 Uiso 0.061(3) 1 calc PR A 2
H15E H 0.4084 -0.0037 -0.0479 0.072 Uiso 0.061(3) 1 calc PR A 2
H15F H 0.1937 -0.0171 -0.0518 0.072 Uiso 0.061(3) 1 calc PR A 2
S6" S 0.323(3) -0.2527(17) 0.0944(7) 0.048(8) Uiso 0.055(3) 1 d PDU A 3
O7" O 0.409(6) -0.337(2) 0.0795(11) 0.044(10) Uiso 0.055(3) 1 d PDU A 3
O8" O 0.141(6) -0.258(4) 0.1115(19) 0.057(19) Uiso 0.055(3) 1 d PDU A 3
C9" C 0.320(5) -0.1725(18) 0.0530(7) 0.019(9) Uiso 0.055(3) 1 d PGDU A 3
C10" C 0.224(5) -0.087(2) 0.0553(8) 0.047(10) Uiso 0.055(3) 1 d PGDU A 3
H10C H 0.1636 -0.0702 0.0793 0.056 Uiso 0.055(3) 1 calc PR A 3
C11" C 0.217(6) -0.027(2) 0.0217(9) 0.046(11) Uiso 0.055(3) 1 d PGDU A 3
H11C H 0.1526 0.0303 0.0233 0.055 Uiso 0.055(3) 1 calc PR A 3
C12" C 0.307(6) -0.052(2) -0.0142(8) 0.042(13) Uiso 0.055(3) 1 d PGDU A 3
C13" C 0.403(6) -0.137(2) -0.0165(7) 0.042(10) Uiso 0.055(3) 1 d PGDU A 3
H13C H 0.4628 -0.1543 -0.0405 0.050 Uiso 0.055(3) 1 calc PR A 3
C14" C 0.409(5) -0.1977(19) 0.0171(8) 0.042(10) Uiso 0.055(3) 1 d PGDU A 3
H14C H 0.4737 -0.2548 0.0155 0.050 Uiso 0.055(3) 1 calc PR A 3
C15" C 0.306(11) 0.011(4) -0.0517(12) 0.045(17) Uiso 0.055(3) 1 d PDU A 3
H15G H 0.3019 -0.0282 -0.0757 0.068 Uiso 0.055(3) 1 calc PR A 3
H15H H 0.4168 0.0487 -0.0521 0.068 Uiso 0.055(3) 1 calc PR A 3
H15I H 0.1999 0.0517 -0.0511 0.068 Uiso 0.055(3) 1 calc PR A 3
C16 C 0.3286(7) -0.3119(4) 0.19348(14) 0.0681(13) Uani 1 1 d . A 1
O16 O 0.1980(6) -0.3568(4) 0.20684(13) 0.1156(16) Uani 1 1 d . A 1
C17 C 0.4057(8) -0.2318(4) 0.21531(16) 0.0840(15) Uani 1 1 d . A 1
H17A H 0.3805 -0.2385 0.2439 0.126 Uiso 1 1 calc R A 1
H17B H 0.3507 -0.1740 0.2055 0.126 Uiso 1 1 calc R A 1
H17C H 0.5371 -0.2296 0.2110 0.126 Uiso 1 1 calc R A 1
C18 C 0.6163(8) -0.4668(4) 0.19278(14) 0.0750(14) Uani 1 1 d . A 1
H18A H 0.5957 -0.4291 0.2175 0.090 Uiso 1 1 calc R A 1
C19 C 0.4688(11) -0.5454(4) 0.1913(2) 0.110(2) Uani 1 1 d . A 1
H19A H 0.3481 -0.5171 0.1898 0.165 Uiso 1 1 calc R A 1
H19B H 0.4773 -0.5836 0.2155 0.165 Uiso 1 1 calc R A 1
H19C H 0.4889 -0.5846 0.1678 0.165 Uiso 1 1 calc R A 1
C20 C 0.8120(11) -0.5081(5) 0.1948(2) 0.119(3) Uani 1 1 d . A 1
H20A H 0.8215 -0.5498 0.2179 0.178 Uiso 1 1 calc R A 1
H20B H 0.8999 -0.4573 0.1976 0.178 Uiso 1 1 calc R A 1
H20C H 0.8373 -0.5430 0.1703 0.178 Uiso 1 1 calc R A 1

loop_
_atom_site_aniso_label
_atom_site_aniso_U_11
_atom_site_aniso_U_22
_atom_site_aniso_U_33
_atom_site_aniso_U_23
_atom_site_aniso_U_13
_atom_site_aniso_U_12
N1 0.0494(18) 0.071(2) 0.0401(16) 0.0107(15) -0.0048(14) -0.0067(17)
C2 0.057(2) 0.063(3) 0.047(2) 0.0066(18) -0.0063(19) -0.009(2)
C3 0.074(3) 0.059(3) 0.052(2) -0.003(2) -0.002(2) 0.005(2)
C4 0.055(2) 0.091(4) 0.074(3) 0.010(3) -0.002(2) 0.004(3)
C5 0.049(2) 0.089(3) 0.060(2) 0.014(2) 0.0000(19) -0.012(2)
S6 0.0580(8) 0.0489(9) 0.0411(6) 0.0024(6) -0.0043(5) 0.0052(7)
O7 0.055(2) 0.083(3) 0.052(2) -0.008(2) 0.0005(14) 0.017(2)
O8 0.105(3) 0.0454(18) 0.066(2) 0.0115(15) -0.011(2) -0.0056(19)
C9 0.040(2) 0.049(3) 0.0358(19) 0.0073(17) -0.0030(16) -0.0006(19)
C10 0.050(2) 0.068(3) 0.046(2) 0.009(2) 0.003(2) -0.010(2)
C11 0.053(3) 0.086(3) 0.043(2) 0.002(2) 0.009(2) -0.004(3)
C12 0.049(2) 0.066(3) 0.048(2) -0.007(2) -0.011(2) 0.015(2)
C13 0.056(3) 0.057(3) 0.049(2) 0.005(2) -0.011(2) -0.003(2)
C14 0.049(2) 0.062(3) 0.040(2) 0.0106(19) -0.0039(18) -0.011(2)
C15 0.081(4) 0.098(5) 0.065(3) -0.028(3) -0.021(3) 0.025(4)
C16 0.060(3) 0.086(3) 0.058(2) 0.016(2) 0.009(2) -0.001(3)
O16 0.102(3) 0.140(4) 0.105(3) 0.017(3) 0.041(3) -0.028(3)
C17 0.088(4) 0.090(4) 0.074(3) -0.016(3) 0.013(3) 0.006(3)
C18 0.107(4) 0.062(3) 0.057(2) -0.002(2) -0.012(3) 0.011(3)
C19 0.163(7) 0.071(4) 0.097(4) 0.020(3) -0.023(4) -0.022(4)
C20 0.159(7) 0.099(5) 0.098(4) 0.013(4) -0.030(4) 0.047(5)

loop_
_atom_type_symbol
_atom_type_description
_atom_type_scat_dispersion_real
_atom_type_scat_dispersion_imag
_atom_type_scat_source
C C 0.0181 0.0091 'International Tables Vol C Tables 4.2.6.8 and 6.1.1.4'
H H 0.0000 0.0000 'International Tables Vol C Tables 4.2.6.8 and 6.1.1.4'
N N 0.0311 0.0180 'International Tables Vol C Tables 4.2.6.8 and 6.1.1.4'
O O 0.0492 0.0322 'International Tables Vol C Tables 4.2.6.8 and 6.1.1.4'
S S 0.3331 0.5567 'International Tables Vol C Tables 4.2.6.8 and 6.1.1.4'

loop_
_geom_angle_atom_site_label_1
_geom_angle_atom_site_label_2
_geom_angle_atom_site_label_3
_geom_angle
C2 N1 C5 112.3(3)
C2 N1 S6" 107.6(9)
C5 N1 S6" 121.2(9)
C2 N1 S6 119.6(3)
C5 N1 S6 120.1(3)
S6" N1 S6 16.9(9)
C2 N1 S6' 80.5(5)
C5 N1 S6' 117.4(5)
S6" N1 S6' 33.5(8)
S6 N1 S6' 50.4(4)
N1 C2 C16 110.3(4)
N1 C2 C3 102.7(3)
C16 C2 C3 114.8(3)
C18 C3 C4 117.3(4)
C18 C3 C2 116.5(4)
C4 C3 C2 102.9(4)
C5 C4 C3 104.6(4)
N1 C5 C4 102.0(3)
O7 S6 O8 120.7(3)
O7 S6 N1 106.7(2)
O8 S6 N1 106.7(2)
O7 S6 C9 107.5(2)
O8 S6 C9 107.10(18)
N1 S6 C9 107.57(19)
C10 C9 C14 120.0
C10 C9 S6 120.36(16)
C14 C9 S6 119.64(16)
C9 C10 C11 120.0
C12 C11 C10 120.0
C13 C12 C11 120.0
C13 C12 C15 119.9(3)
C11 C12 C15 120.1(3)
C14 C13 C12 120.0
C13 C14 C9 120.0
O7' S6' O8' 123(2)
O7' S6' N1 115(2)
O8' S6' N1 98.5(17)
O7' S6' C9' 108.3(16)
O8' S6' C9' 107.4(17)
N1 S6' C9' 103.2(14)
C10' C9' C14' 120.0
C10' C9' S6' 120.2(13)
C14' C9' S6' 119.8(13)
C9' C10' C11' 120.0
C10' C11' C12' 120.0
C13' C12' C11' 120.0
C13' C12' C15' 118.3(18)
C11' C12' C15' 121.7(18)
C12' C13' C14' 120.0
C13' C14' C9' 120.0
O7" S6" O8" 120(3)
O7" S6" N1 83(2)
O8" S6" N1 109(3)
O7" S6" C9" 105.8(17)
O8" S6" C9" 109(2)
N1 S6" C9" 129(2)
C10" C9" C14" 120.0
C10" C9" S6" 121.2(13)
C14" C9" S6" 118.8(13)
C11" C10" C9" 120.0
C12" C11" C10" 120.0
C11" C12" C13" 120.0
C11" C12" C15" 122.6(19)
C13" C12" C15" 117.4(19)
C14" C13" C12" 120.0
C13" C14" C9" 120.0
O16 C16 C17 121.6(5)
O16 C16 C2 117.3(5)
C17 C16 C2 121.1(4)
C3 C18 C20 110.6(5)
C3 C18 C19 110.5(4)
C20 C18 C19 111.6(5)

loop_
_geom_bond_atom_site_label_1
_geom_bond_atom_site_label_2
_geom_bond_distance
N1 C2 1.475(5)
N1 C5 1.490(5)
N1 S6" 1.49(2)
N1 S6 1.621(3)
N1 S6' 1.699(13)
C2 C16 1.537(6)
C2 C3 1.561(6)
C3 C18 1.522(6)
C3 C4 1.523(7)
C4 C5 1.501(6)
S6 O7 1.428(4)
S6 O8 1.432(4)
S6 C9 1.762(2)
C9 C10 1.3900
C9 C14 1.3900
C10 C11 1.3900
C11 C12 1.3900
C12 C13 1.3900
C12 C15 1.516(6)
C13 C14 1.3900
S6' O7' 1.411(18)
S6' O8' 1.430(17)
S6' C9' 1.771(13)
C9' C10' 1.3900
C9' C14' 1.3900
C10' C11' 1.3900
C11' C12' 1.3900
C12' C13' 1.3900
C12' C15' 1.520(17)
C13' C14' 1.3900
S6" O7" 1.420(18)
S6" O8" 1.432(18)
S6" C9" 1.767(15)
C9" C10" 1.3900
C9" C14" 1.3900
C10" C11" 1.3900
C11" C12" 1.3900
C12" C13" 1.3900
C12" C15" 1.516(17)
C13" C14" 1.3900
C16 O16 1.216(6)
C16 C17 1.446(8)
C18 C20 1.530(8)
C18 C19 1.537(8)
